data_7713691
loop_
_publ_author_name
'Konopkina, Ekaterina'
'Pozdeev, Anton'
'Kalle, Paulina'
'Kirsanov, Dmitry'
'Smol'yanov, Nikolai'
'Kirsanova, Anna A.'
'Kalmykov, Stepan'
'Petrov, Vladimir G.'
'Borisova, Nataliya E.'
'Matveev, Petr I.'

_publ_section_title
;
 Sensing and extraction of hazardous metals by di-phosphonates of
 heterocycles: a combined experimental and theoretical study
;
_journal_name_full 'Dalton Transactions'
_journal_paper_doi 10.1039/D3DT01534C
_journal_year 2023
_chemical_formula_moiety 'C17 H31 Cd N3 O12 P2'
_chemical_formula_sum 'C17 H31 Cd N3 O12 P2'
_chemical_formula_weight 643.79
_space_group_crystal_system monoclinic
_space_group_IT_number 14
_space_group_name_Hall '-P 2ybc'
_space_group_name_H-M_alt 'P 1 21/c 1'
_atom_sites_solution_hydrogens geom
_atom_sites_solution_primary dual
_audit_creation_date 2023-06-22
_audit_creation_method
;
Olex2 1.5
(compiled 2023.03.06 svn.rbb2c1857 for OlexSys, GUI svn.r6748)
;
_audit_update_record
;
2023-07-04 deposited with the CCDC.	2023-08-08 downloaded from the CCDC.
;
_cell_angle_alpha 90
_cell_angle_beta 108.491(2)
_cell_angle_gamma 90
_cell_formula_units_Z 8
_cell_length_a 22.4562(14)
_cell_length_b 13.6538(9)
_cell_length_c 18.4024(11)
_cell_measurement_reflns_used 9002
_cell_measurement_temperature 100.0
_cell_measurement_theta_max 26.336
_cell_measurement_theta_min 2.334
_cell_volume 5351.1(6)
_computing_cell_refinement 'SAINT V8.40A (Bruker, 2019)'
_computing_data_collection 'APEX3 v.2017.3_0 (Bruker AXS, 2017)'
_computing_data_reduction 'SAINT V8.40A (Bruker, 2019)'
_computing_molecular_graphics 'Olex2 1.5 (Dolomanov et al., 2009)'
_computing_publication_material 'Olex2 1.5 (Dolomanov et al., 2009)'
_computing_structure_refinement 'SHELXL 2018/3 (Sheldrick, 2015)'
_computing_structure_solution 'SHELXT 2014/5 (Sheldrick, 2014)'
_diffrn_ambient_temperature 100.00
_diffrn_measured_fraction_theta_full 1.000
_diffrn_measured_fraction_theta_max 0.996
_diffrn_measurement_device_type 'Bruker D8 Venture'
_diffrn_measurement_method \w-scan
_diffrn_radiation_monochromator graphite
_diffrn_radiation_type MoK\a
_diffrn_radiation_wavelength 0.71073
_diffrn_reflns_av_R_equivalents 0.0626
_diffrn_reflns_av_unetI/netI 0.0504
_diffrn_reflns_Laue_measured_fraction_full 1.000
_diffrn_reflns_Laue_measured_fraction_max 0.996
_diffrn_reflns_limit_h_max 27
_diffrn_reflns_limit_h_min -27
_diffrn_reflns_limit_k_max 16
_diffrn_reflns_limit_k_min -17
_diffrn_reflns_limit_l_max 23
_diffrn_reflns_limit_l_min -22
_diffrn_reflns_number 61083
_diffrn_reflns_point_group_measured_fraction_full 1.000
_diffrn_reflns_point_group_measured_fraction_max 0.996
_diffrn_reflns_theta_full 25.242
_diffrn_reflns_theta_max 26.437
_diffrn_reflns_theta_min 1.772
_diffrn_source_current 1.4
_diffrn_source_power 0.07
_diffrn_source_target Mo
_diffrn_source_type 'fine-focus sealed X-ray tube'
_diffrn_source_voltage 50.0
_diffrn_standards_number 0
_exptl_absorpt_coefficient_mu 0.996
_exptl_absorpt_correction_T_max 0.7454
_exptl_absorpt_correction_T_min 0.6290
_exptl_absorpt_correction_type multi-scan
_exptl_absorpt_process_details
;
SADABS-2016/2 (Bruker,2016/2) was used for absorption correction.
wR2(int) was 0.1101 before and 0.0606 after correction.
The Ratio of minimum to maximum transmission is 0.8438.
The \l/2 correction factor is Not present.
;
_exptl_crystal_colour colourless
_exptl_crystal_colour_primary colourless
_exptl_crystal_density_diffrn 1.598
_exptl_crystal_description plate
_exptl_crystal_F_000 2624
_exptl_crystal_size_max 0.17
_exptl_crystal_size_mid 0.13
_exptl_crystal_size_min 0.01
_refine_diff_density_max 1.188
_refine_diff_density_min -1.124
_refine_diff_density_rms 0.109
_refine_ls_extinction_method none
_refine_ls_goodness_of_fit_ref 1.092
_refine_ls_hydrogen_treatment constr
_refine_ls_matrix_type full
_refine_ls_number_parameters 647
_refine_ls_number_reflns 10953
_refine_ls_number_restraints 0
_refine_ls_restrained_S_all 1.092
_refine_ls_R_factor_all 0.0814
_refine_ls_R_factor_gt 0.0449
_refine_ls_shift/su_max 0.001
_refine_ls_shift/su_mean 0.000
_refine_ls_structure_factor_coef Fsqd
_refine_ls_weighting_details 'w=1/[\s^2^(Fo^2^)+(0.0238P)^2^+13.8785P] where P=(Fo^2^+2Fc^2^)/3'
_refine_ls_weighting_scheme calc
_refine_ls_wR_factor_gt 0.0830
_refine_ls_wR_factor_ref 0.0955
_reflns_Friedel_coverage 0.000
_reflns_number_gt 7684
_reflns_number_total 10953
_reflns_threshold_expression 'I > 2\s(I)'
_cod_data_source_file d3dt01534c2.cif
_cod_data_source_block cdrik10_1c
_cod_database_code 7713691
_shelx_shelxl_version_number 2018/3
_shelx_space_group_comment
;
The symmetry employed for this shelxl refinement is uniquely defined
by the following loop, which should always be used as a source of
symmetry information in preference to the above space-group names.
They are only intended as comments.
;
_shelx_estimated_absorpt_t_max 0.990
_shelx_estimated_absorpt_t_min 0.849
_olex2_refinement_description
;
1. Fixed Uiso
 At 1.2 times of:
  All C(H) groups
 At 1.5 times of:
  All C(H,H,H) groups
2.a Ternary CH refined with riding coordinates:
 C6(H6), C9(H9), C12(H12), C15(H15), C23(H23), C26(H26), C29(H29), C32(H32)
2.b Aromatic/amide H refined with riding coordinates:
 C2(H2), C3(H3), C4(H4), C19(H19), C20(H20), C21(H21)
2.c Idealised Me refined as rotating group:
 C7(H7A,H7B,H7C), C8(H8A,H8B,H8C), C10(H10A,H10B,H10C), C11(H11A,H11B,H11C),
 C13(H13A,H13B,H13C), C14(H14A,H14B,H14C), C16(H16A,H16B,H16C), C17(H17A,H17B,
 H17C), C24(H24A,H24B,H24C), C25(H25A,H25B,H25C), C27(H27A,H27B,H27C), C28(H28A,
 H28B,H28C), C30(H30A,H30B,H30C), C31(H31A,H31B,H31C), C33(H33A,H33B,H33C),
 C34(H34A,H34B,H34C)
;
_olex2_submission_special_instructions 'No special instructions were received'

loop_
_space_group_symop_operation_xyz
'x, y, z'
'-x, y+1/2, -z+1/2'
'-x, -y, -z'
'x, -y-1/2, z-1/2'

loop_
_atom_site_label
_atom_site_type_symbol
_atom_site_fract_x
_atom_site_fract_y
_atom_site_fract_z
_atom_site_U_iso_or_equiv
_atom_site_adp_type
_atom_site_occupancy
_atom_site_site_symmetry_order
_atom_site_calc_flag
_atom_site_refinement_flags_posn
_atom_site_refinement_flags_adp
_atom_site_refinement_flags_occupancy
_atom_site_disorder_assembly
_atom_site_disorder_group
Cd1 Cd 0.36168(2) 0.30342(2) 0.39682(2) 0.01907(8) Uani 1 1 d . . . . .
P1 P 0.23100(5) 0.20376(8) 0.40074(6) 0.0184(2) Uani 1 1 d . . . . .
P2 P 0.44904(5) 0.32583(8) 0.57718(7) 0.0189(2) Uani 1 1 d . . . . .
O1 O 0.26567(13) 0.2291(2) 0.34671(16) 0.0223(7) Uani 1 1 d . . . . .
O2 O 0.44908(12) 0.3409(2) 0.49780(16) 0.0214(7) Uani 1 1 d . . . . .
O3 O 0.19712(12) 0.1024(2) 0.38394(16) 0.0199(6) Uani 1 1 d . . . . .
O4 O 0.17880(13) 0.2759(2) 0.40482(17) 0.0220(7) Uani 1 1 d . . . . .
O5 O 0.44089(13) 0.4179(2) 0.62221(16) 0.0210(7) Uani 1 1 d . . . . .
O6 O 0.50935(13) 0.2742(2) 0.62952(16) 0.0225(7) Uani 1 1 d . . . . .
O7 O 0.40221(15) 0.1314(2) 0.39556(18) 0.0318(8) Uani 1 1 d . . . . .
O8 O 0.41813(15) 0.2470(2) 0.32315(18) 0.0292(8) Uani 1 1 d . . . . .
O9 O 0.45796(16) 0.1034(3) 0.3198(2) 0.0416(9) Uani 1 1 d . . . . .
O10 O 0.35451(15) 0.4437(2) 0.32570(19) 0.0339(8) Uani 1 1 d . . . . .
O11 O 0.30573(14) 0.4533(2) 0.40978(17) 0.0275(7) Uani 1 1 d . . . . .
O12 O 0.30613(18) 0.5786(3) 0.3371(2) 0.0468(10) Uani 1 1 d . . . . .
N1 N 0.33829(15) 0.2480(2) 0.5067(2) 0.0180(8) Uani 1 1 d . . . . .
N2 N 0.42697(17) 0.1585(3) 0.3464(2) 0.0274(9) Uani 1 1 d . . . . .
N3 N 0.32128(18) 0.4939(3) 0.3572(2) 0.0293(9) Uani 1 1 d . . . . .
C1 C 0.28344(18) 0.2012(3) 0.4985(2) 0.0185(9) Uani 1 1 d . . . . .
C2 C 0.2706(2) 0.1575(3) 0.5604(2) 0.0212(10) Uani 1 1 d . . . . .
H2 H 0.232200 0.123735 0.553432 0.025 Uiso 1 1 calc R U . . .
C3 C 0.3153(2) 0.1644(3) 0.6324(3) 0.0225(10) Uani 1 1 d . . . . .
H3 H 0.307665 0.135238 0.675477 0.027 Uiso 1 1 calc R U . . .
C4 C 0.3709(2) 0.2138(3) 0.6411(2) 0.0228(10) Uani 1 1 d . . . . .
H4 H 0.401796 0.219700 0.690032 0.027 Uiso 1 1 calc R U . . .
C5 C 0.38049(18) 0.2546(3) 0.5768(2) 0.0185(9) Uani 1 1 d . . . . .
C6 C 0.1434(2) 0.3357(4) 0.3368(3) 0.0312(11) Uani 1 1 d . . . . .
H6 H 0.169849 0.345986 0.302798 0.037 Uiso 1 1 calc R U . . .
C7 C 0.1305(3) 0.4315(4) 0.3674(3) 0.0535(17) Uani 1 1 d . . . . .
H7A H 0.109337 0.475014 0.324638 0.080 Uiso 1 1 calc R U . . .
H7B H 0.170201 0.461281 0.398168 0.080 Uiso 1 1 calc R U . . .
H7C H 0.103541 0.421264 0.399383 0.080 Uiso 1 1 calc R U . . .
C8 C 0.0852(3) 0.2803(4) 0.2944(4) 0.069(2) Uani 1 1 d . . . . .
H8A H 0.058172 0.273970 0.326766 0.103 Uiso 1 1 calc R U . . .
H8B H 0.096690 0.214976 0.281178 0.103 Uiso 1 1 calc R U . . .
H8C H 0.062596 0.315660 0.247363 0.103 Uiso 1 1 calc R U . . .
C9 C 0.2280(2) 0.0153(3) 0.3644(3) 0.0243(10) Uani 1 1 d . . . . .
H9 H 0.266153 0.036214 0.351505 0.029 Uiso 1 1 calc R U . . .
C10 C 0.1821(2) -0.0308(4) 0.2955(3) 0.0359(12) Uani 1 1 d . . . . .
H10A H 0.201309 -0.088345 0.280183 0.054 Uiso 1 1 calc R U . . .
H10B H 0.170377 0.016572 0.253328 0.054 Uiso 1 1 calc R U . . .
H10C H 0.144527 -0.050800 0.307891 0.054 Uiso 1 1 calc R U . . .
C11 C 0.2474(2) -0.0505(4) 0.4338(3) 0.0380(13) Uani 1 1 d . . . . .
H11A H 0.210405 -0.067598 0.448492 0.057 Uiso 1 1 calc R U . . .
H11B H 0.277980 -0.016381 0.476287 0.057 Uiso 1 1 calc R U . . .
H11C H 0.266395 -0.110384 0.421620 0.057 Uiso 1 1 calc R U . . .
C12 C 0.4749(2) 0.5111(3) 0.6207(3) 0.0242(10) Uani 1 1 d . . . . .
H12 H 0.517155 0.496845 0.615746 0.029 Uiso 1 1 calc R U . . .
C13 C 0.4364(2) 0.5695(3) 0.5529(3) 0.0283(11) Uani 1 1 d . . . . .
H13A H 0.394391 0.580426 0.556845 0.042 Uiso 1 1 calc R U . . .
H13B H 0.432859 0.533495 0.505641 0.042 Uiso 1 1 calc R U . . .
H13C H 0.456756 0.632779 0.551920 0.042 Uiso 1 1 calc R U . . .
C14 C 0.4823(2) 0.5605(3) 0.6966(3) 0.0302(11) Uani 1 1 d . . . . .
H14A H 0.506323 0.621237 0.700001 0.045 Uiso 1 1 calc R U . . .
H14B H 0.504568 0.516632 0.738498 0.045 Uiso 1 1 calc R U . . .
H14C H 0.440737 0.575781 0.700388 0.045 Uiso 1 1 calc R U . . .
C15 C 0.5440(2) 0.2012(3) 0.5978(3) 0.0262(10) Uani 1 1 d . . . . .
H15 H 0.548842 0.227098 0.549170 0.031 Uiso 1 1 calc R U . . .
C16 C 0.5077(2) 0.1066(4) 0.5815(3) 0.0380(13) Uani 1 1 d . . . . .
H16A H 0.500992 0.082812 0.628614 0.057 Uiso 1 1 calc R U . . .
H16B H 0.531437 0.057663 0.563111 0.057 Uiso 1 1 calc R U . . .
H16C H 0.466978 0.117642 0.542338 0.057 Uiso 1 1 calc R U . . .
C17 C 0.6081(2) 0.1916(4) 0.6576(3) 0.0368(12) Uani 1 1 d . . . . .
H17A H 0.629755 0.254917 0.664111 0.055 Uiso 1 1 calc R U . . .
H17B H 0.632805 0.142476 0.640996 0.055 Uiso 1 1 calc R U . . .
H17C H 0.603168 0.171396 0.706506 0.055 Uiso 1 1 calc R U . . .
Cd2 Cd 0.15561(2) 0.80104(2) 0.63068(2) 0.01988(9) Uani 1 1 d . . . . .
P3 P 0.28220(5) 0.68685(8) 0.62098(6) 0.0188(2) Uani 1 1 d . . . . .
P4 P 0.06392(5) 0.82986(9) 0.45213(7) 0.0213(3) Uani 1 1 d . . . . .
O13 O 0.25032(13) 0.7221(2) 0.67531(16) 0.0232(7) Uani 1 1 d . . . . .
O14 O 0.06778(13) 0.8501(2) 0.53237(16) 0.0227(7) Uani 1 1 d . . . . .
O15 O 0.30518(12) 0.5787(2) 0.63080(16) 0.0202(6) Uani 1 1 d . . . . .
O16 O 0.34523(13) 0.7369(2) 0.62473(17) 0.0221(7) Uani 1 1 d . . . . .
O17 O 0.00377(13) 0.7722(2) 0.40554(18) 0.0290(8) Uani 1 1 d . . . . .
O18 O 0.06533(13) 0.9194(2) 0.40097(17) 0.0261(7) Uani 1 1 d . . . . .
O19 O 0.20622(14) 0.9560(2) 0.61831(17) 0.0290(8) Uani 1 1 d . . . . .
O20 O 0.16249(15) 0.9363(2) 0.70675(19) 0.0338(8) Uani 1 1 d . . . . .
O21 O 0.20391(18) 1.0767(3) 0.6945(2) 0.0504(11) Uani 1 1 d . . . . .
O22 O 0.09655(15) 0.7395(2) 0.69999(18) 0.0297(8) Uani 1 1 d . . . . .
O23 O 0.10246(15) 0.6355(2) 0.61322(19) 0.0344(8) Uani 1 1 d . . . . .
O24 O 0.04264(16) 0.6044(3) 0.6829(2) 0.0466(10) Uani 1 1 d . . . . .
N4 N 0.17539(15) 0.7493(3) 0.5187(2) 0.0179(8) Uani 1 1 d . . . . .
N5 N 0.19141(18) 0.9921(3) 0.6736(2) 0.0319(10) Uani 1 1 d . . . . .
N6 N 0.07937(17) 0.6573(3) 0.6652(2) 0.0293(9) Uani 1 1 d . . . . .
C18 C 0.22916(18) 0.7004(3) 0.5239(2) 0.0192(9) Uani 1 1 d . . . . .
C19 C 0.2406(2) 0.6644(3) 0.4591(2) 0.0219(10) Uani 1 1 d . . . . .
H19 H 0.278768 0.631141 0.463822 0.026 Uiso 1 1 calc R U . . .
C20 C 0.1965(2) 0.6768(3) 0.3877(3) 0.0231(10) Uani 1 1 d . . . . .
H20 H 0.203876 0.651913 0.343132 0.028 Uiso 1 1 calc R U . . .
C21 C 0.1409(2) 0.7267(3) 0.3822(3) 0.0220(10) Uani 1 1 d . . . . .
H21 H 0.109576 0.736516 0.334084 0.026 Uiso 1 1 calc R U . . .
C22 C 0.13280(19) 0.7615(3) 0.4496(2) 0.0205(10) Uani 1 1 d . . . . .
C23 C 0.3498(2) 0.8442(3) 0.6148(3) 0.0228(10) Uani 1 1 d . . . . .
H23 H 0.307157 0.871622 0.588329 0.027 Uiso 1 1 calc R U . . .
C24 C 0.3907(2) 0.8565(4) 0.5645(3) 0.0364(12) Uani 1 1 d . . . . .
H24A H 0.431927 0.827317 0.589635 0.055 Uiso 1 1 calc R U . . .
H24B H 0.395651 0.926423 0.555768 0.055 Uiso 1 1 calc R U . . .
H24C H 0.370958 0.823880 0.515269 0.055 Uiso 1 1 calc R U . . .
C25 C 0.3763(2) 0.8903(4) 0.6923(3) 0.0367(12) Uani 1 1 d . . . . .
H25A H 0.347408 0.879793 0.721832 0.055 Uiso 1 1 calc R U . . .
H25B H 0.381847 0.960741 0.686509 0.055 Uiso 1 1 calc R U . . .
H25C H 0.417035 0.860479 0.719375 0.055 Uiso 1 1 calc R U . . .
C26 C 0.2670(2) 0.4970(3) 0.6458(3) 0.0243(10) Uani 1 1 d . . . . .
H26 H 0.229973 0.523488 0.658476 0.029 Uiso 1 1 calc R U . . .
C27 C 0.2454(2) 0.4368(4) 0.5738(3) 0.0381(13) Uani 1 1 d . . . . .
H27A H 0.281632 0.419797 0.557432 0.057 Uiso 1 1 calc R U . . .
H27B H 0.215196 0.474520 0.533360 0.057 Uiso 1 1 calc R U . . .
H27C H 0.225417 0.376664 0.583696 0.057 Uiso 1 1 calc R U . . .
C28 C 0.3092(2) 0.4426(4) 0.7129(3) 0.0362(12) Uani 1 1 d . . . . .
H28A H 0.286302 0.387457 0.725361 0.054 Uiso 1 1 calc R U . . .
H28B H 0.323359 0.486712 0.757027 0.054 Uiso 1 1 calc R U . . .
H28C H 0.345712 0.417976 0.700161 0.054 Uiso 1 1 calc R U . . .
C29 C 0.0272(2) 1.0088(3) 0.3999(3) 0.0269(11) Uani 1 1 d . . . . .
H29 H -0.008795 0.992274 0.418672 0.032 Uiso 1 1 calc R U . . .
C30 C 0.0695(2) 1.0821(4) 0.4534(3) 0.0319(11) Uani 1 1 d . . . . .
H30A H 0.105888 1.095595 0.436509 0.048 Uiso 1 1 calc R U . . .
H30B H 0.083769 1.055275 0.505488 0.048 Uiso 1 1 calc R U . . .
H30C H 0.046249 1.142967 0.452969 0.048 Uiso 1 1 calc R U . . .
C31 C 0.0028(2) 1.0417(4) 0.3185(3) 0.0392(13) Uani 1 1 d . . . . .
H31A H -0.022584 1.100948 0.315169 0.059 Uiso 1 1 calc R U . . .
H31B H -0.023237 0.989825 0.287271 0.059 Uiso 1 1 calc R U . . .
H31C H 0.038078 1.055857 0.299726 0.059 Uiso 1 1 calc R U . . .
C32 C -0.0206(2) 0.6880(4) 0.4387(3) 0.0416(13) Uani 1 1 d . . . . .
H32 H -0.006938 0.694432 0.495749 0.050 Uiso 1 1 calc R U . . .
C33 C 0.0062(3) 0.5966(4) 0.4175(4) 0.067(2) Uani 1 1 d . . . . .
H33A H -0.003885 0.593441 0.361691 0.100 Uiso 1 1 calc R U . . .
H33B H -0.011908 0.539665 0.435296 0.100 Uiso 1 1 calc R U . . .
H33C H 0.051841 0.596538 0.441552 0.100 Uiso 1 1 calc R U . . .
C34 C -0.0916(3) 0.6950(6) 0.4069(4) 0.079(2) Uani 1 1 d . . . . .
H34A H -0.105140 0.759396 0.419098 0.119 Uiso 1 1 calc R U . . .
H34B H -0.110391 0.643751 0.429851 0.119 Uiso 1 1 calc R U . . .
H34C H -0.104992 0.686326 0.351159 0.119 Uiso 1 1 calc R U . . .

loop_
_atom_site_aniso_label
_atom_site_aniso_U_11
_atom_site_aniso_U_22
_atom_site_aniso_U_33
_atom_site_aniso_U_23
_atom_site_aniso_U_13
_atom_site_aniso_U_12
Cd1 0.01609(16) 0.02104(17) 0.02208(18) 0.00091(14) 0.00889(13) -0.00199(13)
P1 0.0145(5) 0.0184(6) 0.0230(6) 0.0005(5) 0.0070(5) -0.0025(4)
P2 0.0124(5) 0.0212(6) 0.0241(6) -0.0018(5) 0.0072(5) -0.0010(4)
O1 0.0186(15) 0.0262(17) 0.0234(17) 0.0011(13) 0.0082(13) -0.0043(12)
O2 0.0120(14) 0.0261(17) 0.0250(17) -0.0029(13) 0.0044(13) -0.0010(12)
O3 0.0152(15) 0.0174(16) 0.0285(17) -0.0030(13) 0.0088(13) 0.0010(12)
O4 0.0190(15) 0.0180(16) 0.0299(17) 0.0033(13) 0.0088(13) 0.0024(12)
O5 0.0191(15) 0.0162(16) 0.0316(18) -0.0035(13) 0.0135(14) -0.0034(12)
O6 0.0156(15) 0.0272(18) 0.0241(17) -0.0038(13) 0.0057(13) 0.0021(12)
O7 0.038(2) 0.0264(19) 0.036(2) 0.0034(15) 0.0181(17) 0.0012(15)
O8 0.0338(19) 0.0252(19) 0.035(2) -0.0010(15) 0.0191(16) 0.0021(14)
O9 0.033(2) 0.044(2) 0.051(2) -0.0129(18) 0.0165(18) 0.0112(17)
O10 0.0363(19) 0.0298(19) 0.047(2) 0.0100(16) 0.0292(17) 0.0140(15)
O11 0.0319(18) 0.0246(18) 0.0312(19) 0.0038(14) 0.0176(15) 0.0023(14)
O12 0.061(3) 0.025(2) 0.071(3) 0.0202(18) 0.045(2) 0.0196(18)
N1 0.0137(18) 0.017(2) 0.023(2) 0.0009(15) 0.0059(16) 0.0012(14)
N2 0.018(2) 0.028(2) 0.035(2) -0.0041(19) 0.0052(18) 0.0034(16)
N3 0.027(2) 0.028(2) 0.038(2) 0.0058(19) 0.0163(19) 0.0028(17)
C1 0.015(2) 0.015(2) 0.029(2) -0.0007(19) 0.0125(19) -0.0024(17)
C2 0.016(2) 0.023(2) 0.026(3) 0.0002(19) 0.009(2) -0.0017(18)
C3 0.023(2) 0.023(2) 0.025(3) 0.0037(19) 0.014(2) 0.0010(18)
C4 0.024(2) 0.025(3) 0.022(2) -0.0009(19) 0.011(2) 0.0018(19)
C5 0.010(2) 0.020(2) 0.024(2) -0.0035(18) 0.0041(19) -0.0008(16)
C6 0.024(2) 0.036(3) 0.030(3) 0.010(2) 0.003(2) 0.012(2)
C7 0.058(4) 0.026(3) 0.053(4) -0.006(3) -0.017(3) 0.015(3)
C8 0.065(4) 0.034(4) 0.070(5) -0.017(3) -0.032(4) 0.016(3)
C9 0.018(2) 0.018(2) 0.041(3) -0.002(2) 0.015(2) -0.0011(18)
C10 0.041(3) 0.032(3) 0.036(3) -0.007(2) 0.013(2) 0.001(2)
C11 0.037(3) 0.025(3) 0.045(3) 0.004(2) 0.003(3) 0.006(2)
C12 0.017(2) 0.022(2) 0.037(3) -0.004(2) 0.014(2) -0.0067(18)
C13 0.026(2) 0.027(3) 0.037(3) 0.002(2) 0.017(2) -0.001(2)
C14 0.025(2) 0.024(3) 0.041(3) -0.006(2) 0.011(2) -0.006(2)
C15 0.026(2) 0.027(3) 0.029(3) 0.001(2) 0.014(2) 0.013(2)
C16 0.041(3) 0.030(3) 0.039(3) -0.006(2) 0.006(2) 0.008(2)
C17 0.027(3) 0.040(3) 0.045(3) 0.003(3) 0.013(2) 0.009(2)
Cd2 0.01492(16) 0.02389(18) 0.02269(18) -0.00086(14) 0.00861(13) 0.00253(13)
P3 0.0135(5) 0.0204(6) 0.0233(6) 0.0002(5) 0.0070(5) 0.0020(4)
P4 0.0129(5) 0.0257(7) 0.0252(6) 0.0007(5) 0.0060(5) 0.0024(4)
O13 0.0183(15) 0.0268(18) 0.0249(17) -0.0010(13) 0.0073(13) 0.0042(12)
O14 0.0169(15) 0.0265(17) 0.0253(17) -0.0001(13) 0.0078(13) 0.0054(13)
O15 0.0138(14) 0.0172(16) 0.0306(17) 0.0051(13) 0.0085(13) 0.0018(12)
O16 0.0142(14) 0.0180(16) 0.0351(18) 0.0009(13) 0.0093(13) 0.0005(12)
O17 0.0168(16) 0.035(2) 0.0332(19) -0.0016(15) 0.0057(14) -0.0019(13)
O18 0.0220(16) 0.0270(18) 0.0323(18) 0.0058(14) 0.0127(14) 0.0106(13)
O19 0.0309(18) 0.0308(19) 0.0329(19) -0.0044(15) 0.0209(16) -0.0019(14)
O20 0.0343(19) 0.036(2) 0.040(2) -0.0062(16) 0.0247(17) -0.0125(15)
O21 0.064(3) 0.032(2) 0.074(3) -0.025(2) 0.048(2) -0.0244(19)
O22 0.0306(18) 0.032(2) 0.0308(19) -0.0005(15) 0.0162(16) -0.0021(15)
O23 0.036(2) 0.034(2) 0.035(2) -0.0028(15) 0.0143(17) -0.0038(15)
O24 0.035(2) 0.050(2) 0.060(3) 0.005(2) 0.0218(19) -0.0176(18)
N4 0.0104(17) 0.022(2) 0.022(2) 0.0011(15) 0.0053(16) 0.0006(14)
N5 0.029(2) 0.034(3) 0.037(3) -0.008(2) 0.016(2) -0.0073(18)
N6 0.020(2) 0.035(2) 0.030(2) 0.0061(19) 0.0048(18) -0.0017(18)
C18 0.016(2) 0.020(2) 0.022(2) -0.0034(19) 0.0061(18) -0.0065(18)
C19 0.022(2) 0.020(2) 0.025(3) -0.0002(19) 0.010(2) 0.0031(18)
C20 0.026(2) 0.022(3) 0.024(3) -0.0029(19) 0.011(2) 0.0016(18)
C21 0.019(2) 0.023(2) 0.022(2) 0.0003(19) 0.0042(19) -0.0010(18)
C22 0.015(2) 0.023(2) 0.025(3) 0.0011(19) 0.008(2) -0.0010(17)
C23 0.018(2) 0.019(2) 0.033(3) 0.003(2) 0.011(2) -0.0003(18)
C24 0.026(3) 0.042(3) 0.045(3) 0.005(2) 0.018(2) -0.002(2)
C25 0.034(3) 0.029(3) 0.047(3) -0.005(2) 0.012(3) -0.005(2)
C26 0.016(2) 0.024(3) 0.037(3) 0.005(2) 0.014(2) -0.0006(18)
C27 0.034(3) 0.032(3) 0.042(3) -0.004(2) 0.003(2) -0.010(2)
C28 0.040(3) 0.034(3) 0.037(3) 0.007(2) 0.016(3) 0.000(2)
C29 0.013(2) 0.026(3) 0.043(3) -0.001(2) 0.012(2) 0.0050(18)
C30 0.025(2) 0.032(3) 0.043(3) -0.006(2) 0.016(2) -0.001(2)
C31 0.033(3) 0.029(3) 0.044(3) 0.006(2) -0.004(2) 0.009(2)
C32 0.034(3) 0.053(4) 0.038(3) -0.008(3) 0.012(2) -0.020(3)
C33 0.090(5) 0.038(4) 0.088(5) -0.011(3) 0.051(4) -0.024(3)
C34 0.037(4) 0.112(7) 0.090(5) -0.021(5) 0.023(4) -0.034(4)

loop_
_atom_type_symbol
_atom_type_description
_atom_type_scat_dispersion_real
_atom_type_scat_dispersion_imag
_atom_type_scat_source
C C 0.0033 0.0016 'International Tables Vol C Tables 4.2.6.8 and 6.1.1.4'
H H 0.0000 0.0000 'International Tables Vol C Tables 4.2.6.8 and 6.1.1.4'
Cd Cd -0.8075 1.2024 'International Tables Vol C Tables 4.2.6.8 and 6.1.1.4'
N N 0.0061 0.0033 'International Tables Vol C Tables 4.2.6.8 and 6.1.1.4'
O O 0.0106 0.0060 'International Tables Vol C Tables 4.2.6.8 and 6.1.1.4'
P P 0.1023 0.0942 'International Tables Vol C Tables 4.2.6.8 and 6.1.1.4'

loop_
_geom_angle_atom_site_label_1
_geom_angle_atom_site_label_2
_geom_angle_atom_site_label_3
_geom_angle
_geom_angle_site_symmetry_1
_geom_angle_site_symmetry_3
_geom_angle_publ_flag
O1 Cd1 O7 83.13(11) . . ?
O1 Cd1 O10 104.62(11) . . ?
O1 Cd1 O11 87.88(10) . . ?
O1 Cd1 N1 76.55(11) . . ?
O2 Cd1 O1 151.42(10) . . ?
O2 Cd1 O7 89.82(10) . . ?
O2 Cd1 O10 99.39(12) . . ?
O2 Cd1 O11 93.91(10) . . ?
O2 Cd1 N1 75.16(11) . . ?
O8 Cd1 O1 104.00(11) . . ?
O8 Cd1 O2 93.64(11) . . ?
O8 Cd1 O7 53.52(11) . . ?
O8 Cd1 O10 83.91(11) . . ?
O8 Cd1 O11 138.03(11) . . ?
O8 Cd1 N1 136.07(11) . . ?
O10 Cd1 O7 137.04(10) . . ?
O10 Cd1 O11 54.12(10) . . ?
O10 Cd1 N1 139.33(11) . . ?
O11 Cd1 O7 167.35(10) . . ?
N1 Cd1 O7 83.62(11) . . ?
N1 Cd1 O11 85.66(11) . . ?
O1 P1 O3 113.57(17) . . ?
O1 P1 O4 116.69(17) . . ?
O1 P1 C1 110.85(17) . . ?
O3 P1 C1 107.56(18) . . ?
O4 P1 O3 104.13(16) . . ?
O4 P1 C1 103.14(17) . . ?
O2 P2 O5 117.01(17) . . ?
O2 P2 O6 113.67(16) . . ?
O2 P2 C5 109.67(18) . . ?
O5 P2 O6 105.27(16) . . ?
O5 P2 C5 101.14(17) . . ?
O6 P2 C5 109.19(18) . . ?
P1 O1 Cd1 117.34(16) . . ?
P2 O2 Cd1 120.15(16) . . ?
C9 O3 P1 121.6(2) . . ?
C6 O4 P1 121.0(3) . . ?
C12 O5 P2 122.4(2) . . ?
C15 O6 P2 121.2(3) . . ?
N2 O7 Cd1 88.6(2) . . ?
N2 O8 Cd1 100.3(2) . . ?
N3 O10 Cd1 97.7(2) . . ?
N3 O11 Cd1 91.0(2) . . ?
C1 N1 Cd1 119.8(3) . . ?
C5 N1 Cd1 121.3(3) . . ?
C5 N1 C1 118.7(3) . . ?
O7 N2 O8 117.6(4) . . ?
O9 N2 O7 122.8(4) . . ?
O9 N2 O8 119.6(4) . . ?
O11 N3 O10 117.2(4) . . ?
O12 N3 O10 121.0(4) . . ?
O12 N3 O11 121.8(4) . . ?
N1 C1 P1 112.5(3) . . ?
N1 C1 C2 121.9(4) . . ?
C2 C1 P1 125.6(3) . . ?
C1 C2 H2 120.8 . . ?
C3 C2 C1 118.4(4) . . ?
C3 C2 H2 120.8 . . ?
C2 C3 H3 120.1 . . ?
C4 C3 C2 119.7(4) . . ?
C4 C3 H3 120.1 . . ?
C3 C4 H4 120.8 . . ?
C3 C4 C5 118.4(4) . . ?
C5 C4 H4 120.8 . . ?
N1 C5 P2 112.3(3) . . ?
N1 C5 C4 122.8(4) . . ?
C4 C5 P2 124.9(3) . . ?
O4 C6 H6 109.7 . . ?
O4 C6 C8 107.8(4) . . ?
C7 C6 O4 106.2(4) . . ?
C7 C6 H6 109.7 . . ?
C7 C6 C8 113.5(4) . . ?
C8 C6 H6 109.7 . . ?
C6 C7 H7A 109.5 . . ?
C6 C7 H7B 109.5 . . ?
C6 C7 H7C 109.5 . . ?
H7A C7 H7B 109.5 . . ?
H7A C7 H7C 109.5 . . ?
H7B C7 H7C 109.5 . . ?
C6 C8 H8A 109.5 . . ?
C6 C8 H8B 109.5 . . ?
C6 C8 H8C 109.5 . . ?
H8A C8 H8B 109.5 . . ?
H8A C8 H8C 109.5 . . ?
H8B C8 H8C 109.5 . . ?
O3 C9 H9 109.4 . . ?
O3 C9 C10 107.1(3) . . ?
O3 C9 C11 107.7(4) . . ?
C10 C9 H9 109.4 . . ?
C10 C9 C11 113.8(4) . . ?
C11 C9 H9 109.4 . . ?
C9 C10 H10A 109.5 . . ?
C9 C10 H10B 109.5 . . ?
C9 C10 H10C 109.5 . . ?
H10A C10 H10B 109.5 . . ?
H10A C10 H10C 109.5 . . ?
H10B C10 H10C 109.5 . . ?
C9 C11 H11A 109.5 . . ?
C9 C11 H11B 109.5 . . ?
C9 C11 H11C 109.5 . . ?
H11A C11 H11B 109.5 . . ?
H11A C11 H11C 109.5 . . ?
H11B C11 H11C 109.5 . . ?
O5 C12 H12 110.0 . . ?
O5 C12 C13 107.8(3) . . ?
O5 C12 C14 105.7(3) . . ?
C13 C12 H12 110.0 . . ?
C13 C12 C14 113.3(4) . . ?
C14 C12 H12 110.0 . . ?
C12 C13 H13A 109.5 . . ?
C12 C13 H13B 109.5 . . ?
C12 C13 H13C 109.5 . . ?
H13A C13 H13B 109.5 . . ?
H13A C13 H13C 109.5 . . ?
H13B C13 H13C 109.5 . . ?
C12 C14 H14A 109.5 . . ?
C12 C14 H14B 109.5 . . ?
C12 C14 H14C 109.5 . . ?
H14A C14 H14B 109.5 . . ?
H14A C14 H14C 109.5 . . ?
H14B C14 H14C 109.5 . . ?
O6 C15 H15 109.4 . . ?
O6 C15 C16 109.5(4) . . ?
O6 C15 C17 105.4(4) . . ?
C16 C15 H15 109.4 . . ?
C16 C15 C17 113.6(4) . . ?
C17 C15 H15 109.4 . . ?
C15 C16 H16A 109.5 . . ?
C15 C16 H16B 109.5 . . ?
C15 C16 H16C 109.5 . . ?
H16A C16 H16B 109.5 . . ?
H16A C16 H16C 109.5 . . ?
H16B C16 H16C 109.5 . . ?
C15 C17 H17A 109.5 . . ?
C15 C17 H17B 109.5 . . ?
C15 C17 H17C 109.5 . . ?
H17A C17 H17B 109.5 . . ?
H17A C17 H17C 109.5 . . ?
H17B C17 H17C 109.5 . . ?
O13 Cd2 O14 151.76(10) . . ?
O13 Cd2 O19 91.97(11) . . ?
O13 Cd2 O20 106.55(11) . . ?
O13 Cd2 O23 88.41(11) . . ?
O13 Cd2 N4 76.17(11) . . ?
O14 Cd2 O19 89.01(11) . . ?
O14 Cd2 O23 84.75(11) . . ?
O14 Cd2 N4 75.68(11) . . ?
O19 Cd2 O23 167.38(10) . . ?
O20 Cd2 O14 96.88(11) . . ?
O20 Cd2 O19 54.32(10) . . ?
O20 Cd2 O23 137.33(10) . . ?
O20 Cd2 N4 141.49(11) . . ?
O22 Cd2 O13 105.39(11) . . ?
O22 Cd2 O14 92.38(11) . . ?
O22 Cd2 O19 138.00(11) . . ?
O22 Cd2 O20 83.89(11) . . ?
O22 Cd2 O23 53.47(11) . . ?
O22 Cd2 N4 133.40(12) . . ?
N4 Cd2 O19 87.47(11) . . ?
N4 Cd2 O23 80.37(11) . . ?
O13 P3 O15 116.31(17) . . ?
O13 P3 O16 117.08(17) . . ?
O13 P3 C18 108.92(18) . . ?
O15 P3 C18 107.53(18) . . ?
O16 P3 O15 98.52(15) . . ?
O16 P3 C18 107.64(18) . . ?
O14 P4 O17 114.14(17) . . ?
O14 P4 O18 116.96(18) . . ?
O14 P4 C22 109.91(19) . . ?
O17 P4 C22 108.74(19) . . ?
O18 P4 O17 104.17(18) . . ?
O18 P4 C22 101.99(18) . . ?
P3 O13 Cd2 120.18(17) . . ?
P4 O14 Cd2 119.52(16) . . ?
C26 O15 P3 123.0(2) . . ?
C23 O16 P3 121.8(3) . . ?
C32 O17 P4 122.1(3) . . ?
C29 O18 P4 122.2(3) . . ?
N5 O19 Cd2 90.8(2) . . ?
N5 O20 Cd2 97.7(2) . . ?
N6 O22 Cd2 100.3(2) . . ?
N6 O23 Cd2 89.1(3) . . ?
C18 N4 Cd2 119.8(3) . . ?
C22 N4 Cd2 121.3(3) . . ?
C22 N4 C18 118.8(3) . . ?
O19 N5 O20 117.1(4) . . ?
O21 N5 O19 121.9(4) . . ?
O21 N5 O20 121.0(4) . . ?
O23 N6 O22 116.9(4) . . ?
O24 N6 O22 120.4(4) . . ?
O24 N6 O23 122.7(4) . . ?
N4 C18 P3 114.3(3) . . ?
N4 C18 C19 121.1(4) . . ?
C19 C18 P3 124.6(3) . . ?
C18 C19 H19 119.9 . . ?
C20 C19 C18 120.1(4) . . ?
C20 C19 H19 119.9 . . ?
C19 C20 H20 120.6 . . ?
C19 C20 C21 118.8(4) . . ?
C21 C20 H20 120.6 . . ?
C20 C21 H21 121.0 . . ?
C22 C21 C20 117.9(4) . . ?
C22 C21 H21 121.0 . . ?
N4 C22 P4 113.4(3) . . ?
N4 C22 C21 123.2(4) . . ?
C21 C22 P4 123.3(3) . . ?
O16 C23 H23 109.6 . . ?
O16 C23 C24 105.4(4) . . ?
O16 C23 C25 108.6(4) . . ?
C24 C23 H23 109.6 . . ?
C25 C23 H23 109.6 . . ?
C25 C23 C24 113.8(4) . . ?
C23 C24 H24A 109.5 . . ?
C23 C24 H24B 109.5 . . ?
C23 C24 H24C 109.5 . . ?
H24A C24 H24B 109.5 . . ?
H24A C24 H24C 109.5 . . ?
H24B C24 H24C 109.5 . . ?
C23 C25 H25A 109.5 . . ?
C23 C25 H25B 109.5 . . ?
C23 C25 H25C 109.5 . . ?
H25A C25 H25B 109.5 . . ?
H25A C25 H25C 109.5 . . ?
H25B C25 H25C 109.5 . . ?
O15 C26 H26 110.1 . . ?
O15 C26 C27 106.9(4) . . ?
O15 C26 C28 106.0(3) . . ?
C27 C26 H26 110.1 . . ?
C28 C26 H26 110.1 . . ?
C28 C26 C27 113.5(4) . . ?
C26 C27 H27A 109.5 . . ?
C26 C27 H27B 109.5 . . ?
C26 C27 H27C 109.5 . . ?
H27A C27 H27B 109.5 . . ?
H27A C27 H27C 109.5 . . ?
H27B C27 H27C 109.5 . . ?
C26 C28 H28A 109.5 . . ?
C26 C28 H28B 109.5 . . ?
C26 C28 H28C 109.5 . . ?
H28A C28 H28B 109.5 . . ?
H28A C28 H28C 109.5 . . ?
H28B C28 H28C 109.5 . . ?
O18 C29 H29 109.6 . . ?
O18 C29 C30 107.1(3) . . ?
O18 C29 C31 106.7(4) . . ?
C30 C29 H29 109.6 . . ?
C31 C29 H29 109.6 . . ?
C31 C29 C30 114.2(4) . . ?
C29 C30 H30A 109.5 . . ?
C29 C30 H30B 109.5 . . ?
C29 C30 H30C 109.5 . . ?
H30A C30 H30B 109.5 . . ?
H30A C30 H30C 109.5 . . ?
H30B C30 H30C 109.5 . . ?
C29 C31 H31A 109.5 . . ?
C29 C31 H31B 109.5 . . ?
C29 C31 H31C 109.5 . . ?
H31A C31 H31B 109.5 . . ?
H31A C31 H31C 109.5 . . ?
H31B C31 H31C 109.5 . . ?
O17 C32 H32 109.5 . . ?
O17 C32 C33 108.0(4) . . ?
O17 C32 C34 105.8(5) . . ?
C33 C32 H32 109.5 . . ?
C33 C32 C34 114.4(5) . . ?
C34 C32 H32 109.5 . . ?
C32 C33 H33A 109.5 . . ?
C32 C33 H33B 109.5 . . ?
C32 C33 H33C 109.5 . . ?
H33A C33 H33B 109.5 . . ?
H33A C33 H33C 109.5 . . ?
H33B C33 H33C 109.5 . . ?
C32 C34 H34A 109.5 . . ?
C32 C34 H34B 109.5 . . ?
C32 C34 H34C 109.5 . . ?
H34A C34 H34B 109.5 . . ?
H34A C34 H34C 109.5 . . ?
H34B C34 H34C 109.5 . . ?

loop_
_geom_bond_atom_site_label_1
_geom_bond_atom_site_label_2
_geom_bond_distance
_geom_bond_site_symmetry_2
_geom_bond_publ_flag
Cd1 O1 2.295(3) . ?
Cd1 O2 2.292(3) . ?
Cd1 O7 2.522(3) . ?
Cd1 O8 2.264(3) . ?
Cd1 O10 2.296(3) . ?
Cd1 O11 2.452(3) . ?
Cd1 N1 2.369(3) . ?
P1 O1 1.485(3) . ?
P1 O3 1.562(3) . ?
P1 O4 1.551(3) . ?
P1 C1 1.812(4) . ?
P2 O2 1.475(3) . ?
P2 O5 1.548(3) . ?
P2 O6 1.559(3) . ?
P2 C5 1.819(4) . ?
O3 C9 1.477(5) . ?
O4 C6 1.494(5) . ?
O5 C12 1.490(5) . ?
O6 C15 1.492(5) . ?
O7 N2 1.258(5) . ?
O8 N2 1.276(5) . ?
O9 N2 1.227(5) . ?
O10 N3 1.279(5) . ?
O11 N3 1.257(5) . ?
O12 N3 1.229(5) . ?
N1 C1 1.353(5) . ?
N1 C5 1.339(5) . ?
C1 C2 1.394(6) . ?
C2 H2 0.9500 . ?
C2 C3 1.388(6) . ?
C3 H3 0.9500 . ?
C3 C4 1.384(6) . ?
C4 H4 0.9500 . ?
C4 C5 1.385(6) . ?
C6 H6 1.0000 . ?
C6 C7 1.488(7) . ?
C6 C8 1.498(7) . ?
C7 H7A 0.9800 . ?
C7 H7B 0.9800 . ?
C7 H7C 0.9800 . ?
C8 H8A 0.9800 . ?
C8 H8B 0.9800 . ?
C8 H8C 0.9800 . ?
C9 H9 1.0000 . ?
C9 C10 1.495(6) . ?
C9 C11 1.509(6) . ?
C10 H10A 0.9800 . ?
C10 H10B 0.9800 . ?
C10 H10C 0.9800 . ?
C11 H11A 0.9800 . ?
C11 H11B 0.9800 . ?
C11 H11C 0.9800 . ?
C12 H12 1.0000 . ?
C12 C13 1.502(6) . ?
C12 C14 1.512(6) . ?
C13 H13A 0.9800 . ?
C13 H13B 0.9800 . ?
C13 H13C 0.9800 . ?
C14 H14A 0.9800 . ?
C14 H14B 0.9800 . ?
C14 H14C 0.9800 . ?
C15 H15 1.0000 . ?
C15 C16 1.506(7) . ?
C15 C17 1.516(6) . ?
C16 H16A 0.9800 . ?
C16 H16B 0.9800 . ?
C16 H16C 0.9800 . ?
C17 H17A 0.9800 . ?
C17 H17B 0.9800 . ?
C17 H17C 0.9800 . ?
Cd2 O13 2.292(3) . ?
Cd2 O14 2.313(3) . ?
Cd2 O19 2.446(3) . ?
Cd2 O20 2.293(3) . ?
Cd2 O22 2.273(3) . ?
Cd2 O23 2.528(3) . ?
Cd2 N4 2.351(3) . ?
P3 O13 1.483(3) . ?
P3 O15 1.555(3) . ?
P3 O16 1.553(3) . ?
P3 C18 1.815(4) . ?
P4 O14 1.478(3) . ?
P4 O17 1.564(3) . ?
P4 O18 1.550(3) . ?
P4 C22 1.820(4) . ?
O15 C26 1.485(5) . ?
O16 C23 1.485(5) . ?
O17 C32 1.484(6) . ?
O18 C29 1.488(5) . ?
O19 N5 1.266(5) . ?
O20 N5 1.275(5) . ?
O21 N5 1.222(5) . ?
O22 N6 1.288(5) . ?
O23 N6 1.260(5) . ?
O24 N6 1.217(5) . ?
N4 C18 1.356(5) . ?
N4 C22 1.337(5) . ?
C18 C19 1.386(6) . ?
C19 H19 0.9500 . ?
C19 C20 1.382(6) . ?
C20 H20 0.9500 . ?
C20 C21 1.398(6) . ?
C21 H21 0.9500 . ?
C21 C22 1.392(6) . ?
C23 H23 1.0000 . ?
C23 C24 1.504(6) . ?
C23 C25 1.500(6) . ?
C24 H24A 0.9800 . ?
C24 H24B 0.9800 . ?
C24 H24C 0.9800 . ?
C25 H25A 0.9800 . ?
C25 H25B 0.9800 . ?
C25 H25C 0.9800 . ?
C26 H26 1.0000 . ?
C26 C27 1.503(6) . ?
C26 C28 1.494(6) . ?
C27 H27A 0.9800 . ?
C27 H27B 0.9800 . ?
C27 H27C 0.9800 . ?
C28 H28A 0.9800 . ?
C28 H28B 0.9800 . ?
C28 H28C 0.9800 . ?
C29 H29 1.0000 . ?
C29 C30 1.510(6) . ?
C29 C31 1.491(7) . ?
C30 H30A 0.9800 . ?
C30 H30B 0.9800 . ?
C30 H30C 0.9800 . ?
C31 H31A 0.9800 . ?
C31 H31B 0.9800 . ?
C31 H31C 0.9800 . ?
C32 H32 1.0000 . ?
C32 C33 1.490(8) . ?
C32 C34 1.517(8) . ?
C33 H33A 0.9800 . ?
C33 H33B 0.9800 . ?
C33 H33C 0.9800 . ?
C34 H34A 0.9800 . ?
C34 H34B 0.9800 . ?
C34 H34C 0.9800 . ?

loop_
_geom_torsion_atom_site_label_1
_geom_torsion_atom_site_label_2
_geom_torsion_atom_site_label_3
_geom_torsion_atom_site_label_4
_geom_torsion
_geom_torsion_site_symmetry_1
_geom_torsion_site_symmetry_2
_geom_torsion_site_symmetry_3
_geom_torsion_site_symmetry_4
_geom_torsion_publ_flag
Cd1 O7 N2 O8 -2.3(4) . . . . ?
Cd1 O7 N2 O9 178.8(4) . . . . ?
Cd1 O8 N2 O7 2.6(4) . . . . ?
Cd1 O8 N2 O9 -178.5(3) . . . . ?
Cd1 O10 N3 O11 -0.3(4) . . . . ?
Cd1 O10 N3 O12 178.8(4) . . . . ?
Cd1 O11 N3 O10 0.2(4) . . . . ?
Cd1 O11 N3 O12 -178.8(4) . . . . ?
Cd1 N1 C1 P1 -7.9(4) . . . . ?
Cd1 N1 C1 C2 172.5(3) . . . . ?
Cd1 N1 C5 P2 9.0(4) . . . . ?
Cd1 N1 C5 C4 -173.1(3) . . . . ?
P1 O3 C9 C10 -132.3(3) . . . . ?
P1 O3 C9 C11 104.9(4) . . . . ?
P1 O4 C6 C7 -144.9(4) . . . . ?
P1 O4 C6 C8 93.2(4) . . . . ?
P1 C1 C2 C3 -178.2(3) . . . . ?
P2 O5 C12 C13 87.0(4) . . . . ?
P2 O5 C12 C14 -151.6(3) . . . . ?
P2 O6 C15 C16 -74.3(4) . . . . ?
P2 O6 C15 C17 163.1(3) . . . . ?
O1 P1 O3 C9 42.9(3) . . . . ?
O1 P1 O4 C6 29.4(4) . . . . ?
O1 P1 C1 N1 17.3(4) . . . . ?
O1 P1 C1 C2 -163.2(4) . . . . ?
O2 P2 O5 C12 -43.9(4) . . . . ?
O2 P2 O6 C15 -31.7(4) . . . . ?
O2 P2 C5 N1 -13.0(3) . . . . ?
O2 P2 C5 C4 169.1(4) . . . . ?
O3 P1 O1 Cd1 -140.01(16) . . . . ?
O3 P1 O4 C6 -96.6(3) . . . . ?
O3 P1 C1 N1 142.0(3) . . . . ?
O3 P1 C1 C2 -38.4(4) . . . . ?
O4 P1 O1 Cd1 98.8(2) . . . . ?
O4 P1 O3 C9 170.9(3) . . . . ?
O4 P1 C1 N1 -108.3(3) . . . . ?
O4 P1 C1 C2 71.2(4) . . . . ?
O5 P2 O2 Cd1 -102.8(2) . . . . ?
O5 P2 O6 C15 -161.0(3) . . . . ?
O5 P2 C5 N1 111.2(3) . . . . ?
O5 P2 C5 C4 -66.7(4) . . . . ?
O6 P2 O2 Cd1 134.06(17) . . . . ?
O6 P2 O5 C12 83.5(3) . . . . ?
O6 P2 C5 N1 -138.1(3) . . . . ?
O6 P2 C5 C4 44.0(4) . . . . ?
N1 C1 C2 C3 1.3(6) . . . . ?
C1 P1 O1 Cd1 -18.8(2) . . . . ?
C1 P1 O3 C9 -80.1(3) . . . . ?
C1 P1 O4 C6 151.1(3) . . . . ?
C1 N1 C5 P2 -176.7(3) . . . . ?
C1 N1 C5 C4 1.2(6) . . . . ?
C1 C2 C3 C4 -0.1(6) . . . . ?
C2 C3 C4 C5 -0.6(6) . . . . ?
C3 C4 C5 P2 177.6(3) . . . . ?
C3 C4 C5 N1 0.0(6) . . . . ?
C5 P2 O2 Cd1 11.5(2) . . . . ?
C5 P2 O5 C12 -162.9(3) . . . . ?
C5 P2 O6 C15 91.1(3) . . . . ?
C5 N1 C1 P1 177.7(3) . . . . ?
C5 N1 C1 C2 -1.9(6) . . . . ?
Cd2 O19 N5 O20 1.9(4) . . . . ?
Cd2 O19 N5 O21 -177.9(4) . . . . ?
Cd2 O20 N5 O19 -2.1(4) . . . . ?
Cd2 O20 N5 O21 177.7(4) . . . . ?
Cd2 O22 N6 O23 5.2(4) . . . . ?
Cd2 O22 N6 O24 -175.0(4) . . . . ?
Cd2 O23 N6 O22 -4.6(4) . . . . ?
Cd2 O23 N6 O24 175.6(4) . . . . ?
Cd2 N4 C18 P3 -3.0(4) . . . . ?
Cd2 N4 C18 C19 176.5(3) . . . . ?
Cd2 N4 C22 P4 5.0(4) . . . . ?
Cd2 N4 C22 C21 -175.9(3) . . . . ?
P3 O15 C26 C27 108.6(4) . . . . ?
P3 O15 C26 C28 -130.0(3) . . . . ?
P3 O16 C23 C24 -137.7(3) . . . . ?
P3 O16 C23 C25 100.0(4) . . . . ?
P3 C18 C19 C20 178.6(3) . . . . ?
P4 O17 C32 C33 -93.7(5) . . . . ?
P4 O17 C32 C34 143.4(4) . . . . ?
P4 O18 C29 C30 97.1(4) . . . . ?
P4 O18 C29 C31 -140.2(3) . . . . ?
O13 P3 O15 C26 42.6(4) . . . . ?
O13 P3 O16 C23 -57.2(4) . . . . ?
O13 P3 C18 N4 7.4(4) . . . . ?
O13 P3 C18 C19 -172.1(4) . . . . ?
O14 P4 O17 C32 -42.5(4) . . . . ?
O14 P4 O18 C29 -45.3(4) . . . . ?
O14 P4 C22 N4 -4.8(4) . . . . ?
O14 P4 C22 C21 176.1(4) . . . . ?
O15 P3 O13 Cd2 -130.30(17) . . . . ?
O15 P3 O16 C23 177.3(3) . . . . ?
O15 P3 C18 N4 134.3(3) . . . . ?
O15 P3 C18 C19 -45.3(4) . . . . ?
O16 P3 O13 Cd2 113.69(19) . . . . ?
O16 P3 O15 C26 168.6(3) . . . . ?
O16 P3 C18 N4 -120.5(3) . . . . ?
O16 P3 C18 C19 60.0(4) . . . . ?
O17 P4 O14 Cd2 125.01(19) . . . . ?
O17 P4 O18 C29 81.7(3) . . . . ?
O17 P4 C22 N4 -130.5(3) . . . . ?
O17 P4 C22 C21 50.5(4) . . . . ?
O18 P4 O14 Cd2 -113.06(19) . . . . ?
O18 P4 O17 C32 -171.2(3) . . . . ?
O18 P4 C22 N4 119.9(3) . . . . ?
O18 P4 C22 C21 -59.1(4) . . . . ?
N4 C18 C19 C20 -0.9(6) . . . . ?
C18 P3 O13 Cd2 -8.7(2) . . . . ?
C18 P3 O15 C26 -79.8(3) . . . . ?
C18 P3 O16 C23 65.8(3) . . . . ?
C18 N4 C22 P4 -179.2(3) . . . . ?
C18 N4 C22 C21 -0.2(6) . . . . ?
C18 C19 C20 C21 0.5(6) . . . . ?
C19 C20 C21 C22 0.0(6) . . . . ?
C20 C21 C22 P4 178.8(3) . . . . ?
C20 C21 C22 N4 -0.2(6) . . . . ?
C22 P4 O14 Cd2 2.5(3) . . . . ?
C22 P4 O17 C32 80.7(4) . . . . ?
C22 P4 O18 C29 -165.2(3) . . . . ?
C22 N4 C18 P3 -178.8(3) . . . . ?
C22 N4 C18 C19 0.7(6) . . . . ?
